data_2238583
loop_
_publ_author_name
'Kong, Ming'
'Hao, Fu-Ying'
'Li, Dan-Dan'
'Wu, Jie-Ying'

_publ_section_title
;
 4-Ethoxy-<i>N</i>-(4-ethoxyphenyl)-<i>N</i>-(4-nitrophenyl)aniline
;
_journal_issue 9
_journal_name_full 'Acta Crystallographica Section E'
_journal_page_first o1470
_journal_paper_doi 10.1107/S1600536813023386
_journal_volume 69
_journal_year 2013
_chemical_formula_iupac 'C22 H22 N2 O4'
_chemical_formula_moiety 'C22 H22 N2 O4'
_chemical_formula_sum 'C22 H22 N2 O4'
_chemical_formula_weight 378.42
_chemical_name_systematic
;
4-Ethoxy-<i>N</i>-(4-ethoxyphenyl)-<i>N</i>-(4-nitrophenyl)aniline
;
_space_group_IT_number 14
_symmetry_cell_setting monoclinic
_symmetry_space_group_name_Hall '-P 2ybc'
_symmetry_space_group_name_H-M 'P 1 21/c 1'
_atom_sites_solution_hydrogens geom
_atom_sites_solution_primary direct
_atom_sites_solution_secondary difmap
_audit_creation_method SHELXL-97
_cell_angle_alpha 90.000
_cell_angle_beta 107.998(5)
_cell_angle_gamma 90.000
_cell_formula_units_Z 4
_cell_length_a 10.926(5)
_cell_length_b 18.380(5)
_cell_length_c 10.345(5)
_cell_measurement_reflns_used 1657
_cell_measurement_temperature 298(2)
_cell_measurement_theta_max 19.54
_cell_measurement_theta_min 2.25
_cell_volume 1975.8(14)
_computing_cell_refinement 'SAINT (Bruker, 2007)'
_computing_data_collection 'SMART (Bruker, 2007)'
_computing_data_reduction 'SAINT (Bruker, 2007)'
_computing_molecular_graphics 'SHELXTL (Sheldrick, 2008)'
_computing_publication_material 'SHELXTL (Sheldrick, 2008)'
_computing_structure_refinement 'SHELXTL (Sheldrick, 2008)'
_computing_structure_solution 'SHELXTL (Sheldrick, 2008)'
_diffrn_ambient_temperature 298(2)
_diffrn_measured_fraction_theta_full 0.997
_diffrn_measured_fraction_theta_max 0.997
_diffrn_measurement_device_type 'Bruker SMART 1000 CCD area-detector'
_diffrn_measurement_method 'phi and omega scans'
_diffrn_radiation_monochromator graphite
_diffrn_radiation_source 'fine-focus sealed tube'
_diffrn_radiation_type MoK\a
_diffrn_radiation_wavelength 0.71069
_diffrn_reflns_av_R_equivalents 0.0498
_diffrn_reflns_av_sigmaI/netI 0.0472
_diffrn_reflns_limit_h_max 12
_diffrn_reflns_limit_h_min -12
_diffrn_reflns_limit_k_max 21
_diffrn_reflns_limit_k_min -20
_diffrn_reflns_limit_l_max 12
_diffrn_reflns_limit_l_min -12
_diffrn_reflns_number 13718
_diffrn_reflns_theta_full 25.00
_diffrn_reflns_theta_max 25.00
_diffrn_reflns_theta_min 1.96
_exptl_absorpt_coefficient_mu 0.088
_exptl_absorpt_correction_type none
_exptl_crystal_colour red
_exptl_crystal_density_diffrn 1.272
_exptl_crystal_density_method 'not measured'
_exptl_crystal_description block
_exptl_crystal_F_000 800
_exptl_crystal_size_max 0.30
_exptl_crystal_size_mid 0.20
_exptl_crystal_size_min 0.20
_refine_diff_density_max 0.182
_refine_diff_density_min -0.170
_refine_ls_extinction_method none
_refine_ls_goodness_of_fit_ref 0.975
_refine_ls_hydrogen_treatment constr
_refine_ls_matrix_type full
_refine_ls_number_parameters 255
_refine_ls_number_reflns 3456
_refine_ls_number_restraints 0
_refine_ls_restrained_S_all 0.975
_refine_ls_R_factor_all 0.1020
_refine_ls_R_factor_gt 0.0536
_refine_ls_shift/su_max 0.000
_refine_ls_shift/su_mean 0.000
_refine_ls_structure_factor_coef Fsqd
_refine_ls_weighting_details 'calc w=1/[\s^2^(Fo^2^)+(0.1000P)^2^+0.0000P] where P=(Fo^2^+2Fc^2^)/3'
_refine_ls_weighting_scheme calc
_refine_ls_wR_factor_gt 0.1464
_refine_ls_wR_factor_ref 0.1778
_reflns_number_gt 1884
_reflns_number_total 3456
_reflns_threshold_expression I>2sigma(I)
_cod_data_source_file xu5734.cif
_cod_data_source_block I
_cod_original_sg_symbol_H-M 'P 21/c'
_cod_database_code 2238583
_cod_database_fobs_code 2238583

loop_
_symmetry_equiv_pos_as_xyz
'x, y, z'
'-x, y+1/2, -z+1/2'
'-x, -y, -z'
'x, -y-1/2, z-1/2'

loop_
_atom_site_type_symbol
_atom_site_label
_atom_site_fract_x
_atom_site_fract_y
_atom_site_fract_z
_atom_site_U_iso_or_equiv
_atom_site_adp_type
_atom_site_calc_flag
_atom_site_refinement_flags
_atom_site_occupancy
_atom_site_symmetry_multiplicity
N N2 0.91897(19) 0.16945(11) 0.28936(19) 0.0673(6) Uani d . 1 1
O O1 0.56239(17) 0.18864(10) -0.23010(17) 0.0785(6) Uani d . 1 1
C C9 0.8292(2) 0.17241(14) 0.1544(2) 0.0607(7) Uani d . 1 1
C C8 0.7178(3) 0.11519(15) -0.0584(3) 0.0708(8) Uani d . 1 1
H H8 0.7016 0.0741 -0.1136 0.085 Uiso calc R 1 1
C C1 0.8614(3) 0.04099(13) 0.5958(2) 0.0635(7) Uani d . 1 1
C C15 1.0222(2) 0.22159(14) 0.3220(2) 0.0609(7) Uani d . 1 1
C C7 0.8063(3) 0.11222(15) 0.0714(3) 0.0704(7) Uani d . 1 1
H H7 0.8504 0.0692 0.1022 0.084 Uiso calc R 1 1
C C12 0.6541(2) 0.17944(15) -0.1048(2) 0.0633(7) Uani d . 1 1
C C6 0.9971(3) 0.11691(14) 0.5137(2) 0.0661(7) Uani d . 1 1
H H6 1.0756 0.1404 0.5282 0.079 Uiso calc R 1 1
N N1 0.8397(3) -0.00099(13) 0.7052(3) 0.0829(7) Uani d . 1 1
C C5 0.9009(2) 0.12531(13) 0.3896(2) 0.0585(6) Uani d . 1 1
C C17 1.0181(3) 0.28165(15) 0.4004(2) 0.0708(8) Uani d . 1 1
H H17 0.9496 0.2878 0.4349 0.085 Uiso calc R 1 1
C C10 0.7672(2) 0.23642(15) 0.1048(3) 0.0674(7) Uani d . 1 1
H H10 0.7842 0.2779 0.1590 0.081 Uiso calc R 1 1
C C3 0.7654(3) 0.04742(14) 0.4739(3) 0.0697(7) Uani d . 1 1
H H3 0.6872 0.0239 0.4612 0.084 Uiso calc R 1 1
C C4 0.7844(3) 0.08837(14) 0.3707(2) 0.0687(7) Uani d . 1 1
H H4 0.7196 0.0916 0.2878 0.082 Uiso calc R 1 1
C C19 1.1156(3) 0.33271(15) 0.4278(3) 0.0744(8) Uani d . 1 1
H H19 1.1132 0.3731 0.4810 0.089 Uiso calc R 1 1
C C20 1.2164(3) 0.32350(16) 0.3758(3) 0.0708(8) Uani d . 1 1
O O4 0.7323(3) -0.02692(13) 0.6884(2) 0.1098(8) Uani d . 1 1
C C2 0.9775(3) 0.07440(14) 0.6150(2) 0.0709(8) Uani d . 1 1
H H2 1.0433 0.0684 0.6965 0.085 Uiso calc R 1 1
O O2 1.3142(2) 0.37328(13) 0.3914(2) 0.1142(8) Uani d . 1 1
C C11 0.6805(2) 0.23998(15) -0.0236(3) 0.0689(7) Uani d . 1 1
H H11 0.6395 0.2837 -0.0555 0.083 Uiso calc R 1 1
O O3 0.9283(3) -0.00806(12) 0.8122(2) 0.1142(8) Uani d . 1 1
C C18 1.2193(3) 0.26372(16) 0.2976(3) 0.0738(8) Uani d . 1 1
H H18 1.2874 0.2575 0.2625 0.089 Uiso calc R 1 1
C C16 1.1235(3) 0.21351(15) 0.2711(2) 0.0675(7) Uani d . 1 1
H H16 1.1265 0.1732 0.2179 0.081 Uiso calc R 1 1
C C13 0.5245(3) 0.12818(17) -0.3152(3) 0.0908(9) Uani d . 1 1
H H13A 0.4952 0.0896 -0.2679 0.109 Uiso calc R 1 1
H H13B 0.5966 0.1101 -0.3418 0.109 Uiso calc R 1 1
C C14 0.4178(3) 0.15093(18) -0.4383(3) 0.1043(11) Uani d . 1 1
H H14A 0.3416 0.1603 -0.4134 0.157 Uiso calc R 1 1
H H14B 0.4009 0.1128 -0.5049 0.157 Uiso calc R 1 1
H H14C 0.4424 0.1943 -0.4757 0.157 Uiso calc R 1 1
C C21 1.3504(4) 0.4187(2) 0.5060(5) 0.1273(14) Uani d . 1 1
H H21A 1.2735 0.4357 0.5246 0.153 Uiso calc R 1 1
H H21B 1.3948 0.4609 0.4861 0.153 Uiso calc R 1 1
C C22 1.4317(4) 0.3834(3) 0.6241(4) 0.1555(19) Uani d . 1 1
H H22A 1.3818 0.3499 0.6583 0.233 Uiso calc R 1 1
H H22B 1.4696 0.4191 0.6925 0.233 Uiso calc R 1 1
H H22C 1.4984 0.3575 0.6012 0.233 Uiso calc R 1 1

loop_
_atom_site_aniso_label
_atom_site_aniso_U_11
_atom_site_aniso_U_22
_atom_site_aniso_U_33
_atom_site_aniso_U_12
_atom_site_aniso_U_13
_atom_site_aniso_U_23
N2 0.0709(14) 0.0801(15) 0.0448(12) -0.0157(12) 0.0088(11) 0.0000(10)
O1 0.0823(13) 0.0837(13) 0.0582(11) -0.0070(10) 0.0055(10) 0.0034(10)
C9 0.0660(16) 0.0682(17) 0.0454(14) -0.0081(13) 0.0138(12) 0.0001(13)
C8 0.0888(19) 0.0678(18) 0.0499(16) -0.0088(15) 0.0131(14) -0.0086(13)
C1 0.089(2) 0.0510(15) 0.0502(16) 0.0035(14) 0.0212(15) 0.0016(12)
C15 0.0668(16) 0.0706(17) 0.0416(13) -0.0087(14) 0.0111(12) 0.0006(12)
C7 0.0844(19) 0.0645(17) 0.0557(17) -0.0031(14) 0.0122(14) 0.0015(13)
C12 0.0649(16) 0.0737(19) 0.0482(15) -0.0078(14) 0.0129(13) 0.0067(14)
C6 0.0709(17) 0.0708(17) 0.0506(16) -0.0037(13) 0.0100(14) -0.0025(13)
N1 0.122(2) 0.0627(15) 0.0669(18) 0.0024(15) 0.0329(18) 0.0051(13)
C5 0.0676(17) 0.0603(15) 0.0456(14) -0.0015(13) 0.0145(13) -0.0012(12)
C17 0.0784(18) 0.081(2) 0.0578(16) -0.0091(15) 0.0283(14) -0.0113(14)
C10 0.0750(18) 0.0654(17) 0.0573(17) -0.0058(14) 0.0140(14) -0.0075(13)
C3 0.0780(19) 0.0664(17) 0.0628(18) -0.0064(14) 0.0192(15) 0.0030(13)
C4 0.0759(19) 0.0733(18) 0.0509(15) -0.0048(14) 0.0110(13) 0.0032(13)
C19 0.096(2) 0.0728(18) 0.0534(16) -0.0129(16) 0.0213(15) -0.0118(13)
C20 0.0671(18) 0.081(2) 0.0609(17) -0.0175(15) 0.0143(14) 0.0071(15)
O4 0.149(2) 0.0996(17) 0.0863(16) -0.0303(16) 0.0442(16) 0.0067(12)
C2 0.089(2) 0.0679(17) 0.0475(15) 0.0074(15) 0.0095(14) 0.0005(13)
O2 0.1123(17) 0.1195(19) 0.1136(19) -0.0450(16) 0.0391(15) -0.0177(15)
C11 0.0712(17) 0.0653(17) 0.0660(17) -0.0010(14) 0.0148(14) 0.0018(14)
O3 0.142(2) 0.1228(19) 0.0680(15) 0.0173(16) 0.0181(15) 0.0345(13)
C18 0.0690(18) 0.090(2) 0.0643(17) 0.0004(16) 0.0228(14) -0.0049(15)
C16 0.0748(17) 0.0720(18) 0.0555(15) -0.0003(15) 0.0197(14) -0.0019(13)
C13 0.108(2) 0.092(2) 0.0624(19) -0.0062(19) 0.0113(17) -0.0076(17)
C14 0.092(2) 0.131(3) 0.067(2) -0.009(2) -0.0090(17) -0.0045(19)
C21 0.128(3) 0.088(3) 0.159(4) -0.029(2) 0.035(3) -0.046(3)
C22 0.112(3) 0.218(5) 0.118(4) 0.022(3) 0.008(3) -0.046(4)

loop_
_atom_type_symbol
_atom_type_description
_atom_type_scat_dispersion_real
_atom_type_scat_dispersion_imag
_atom_type_scat_source
C C 0.0033 0.0016 'International Tables Vol C Tables 4.2.6.8 and 6.1.1.4'
H H 0.0000 0.0000 'International Tables Vol C Tables 4.2.6.8 and 6.1.1.4'
N N 0.0061 0.0033 'International Tables Vol C Tables 4.2.6.8 and 6.1.1.4'
O O 0.0106 0.0060 'International Tables Vol C Tables 4.2.6.8 and 6.1.1.4'

loop_
_geom_angle_atom_site_label_1
_geom_angle_atom_site_label_2
_geom_angle_atom_site_label_3
_geom_angle
C5 N2 C9 122.7(2)
C5 N2 C15 119.98(19)
C9 N2 C15 116.93(19)
C12 O1 C13 118.8(2)
C7 C9 C10 118.8(2)
C7 C9 N2 120.9(2)
C10 C9 N2 120.3(2)
C12 C8 C7 119.6(2)
C12 C8 H8 120.2
C7 C8 H8 120.2
C2 C1 C3 120.3(2)
C2 C1 N1 119.6(3)
C3 C1 N1 120.0(3)
C16 C15 C17 119.3(2)
C16 C15 N2 120.3(2)
C17 C15 N2 120.4(2)
C9 C7 C8 120.6(3)
C9 C7 H7 119.7
C8 C7 H7 119.7
C11 C12 C8 119.6(2)
C11 C12 O1 115.5(2)
C8 C12 O1 124.9(2)
C2 C6 C5 120.9(3)
C2 C6 H6 119.5
C5 C6 H6 119.5
O4 N1 O3 122.5(3)
O4 N1 C1 118.4(3)
O3 N1 C1 119.0(3)
N2 C5 C6 121.1(2)
N2 C5 C4 121.0(2)
C6 C5 C4 117.9(2)
C15 C17 C19 120.1(3)
C15 C17 H17 120.0
C19 C17 H17 120.0
C11 C10 C9 120.9(2)
C11 C10 H10 119.5
C9 C10 H10 119.5
C1 C3 C4 120.3(3)
C1 C3 H3 119.8
C4 C3 H3 119.8
C3 C4 C5 120.4(2)
C3 C4 H4 119.8
C5 C4 H4 119.8
C20 C19 C17 119.7(3)
C20 C19 H19 120.2
C17 C19 H19 120.2
C18 C20 C19 119.8(3)
C18 C20 O2 116.3(3)
C19 C20 O2 123.9(3)
C1 C2 C6 120.0(2)
C1 C2 H2 120.0
C6 C2 H2 120.0
C20 O2 C21 120.0(3)
C12 C11 C10 120.4(3)
C12 C11 H11 119.8
C10 C11 H11 119.8
C16 C18 C20 120.4(3)
C16 C18 H18 119.8
C20 C18 H18 119.8
C18 C16 C15 120.8(3)
C18 C16 H16 119.6
C15 C16 H16 119.6
O1 C13 C14 108.4(3)
O1 C13 H13A 110.0
C14 C13 H13A 110.0
O1 C13 H13B 110.0
C14 C13 H13B 110.0
H13A C13 H13B 108.4
C13 C14 H14A 109.5
C13 C14 H14B 109.5
H14A C14 H14B 109.5
C13 C14 H14C 109.5
H14A C14 H14C 109.5
H14B C14 H14C 109.5
O2 C21 C22 113.1(3)
O2 C21 H21A 109.0
C22 C21 H21A 109.0
O2 C21 H21B 109.0
C22 C21 H21B 109.0
H21A C21 H21B 107.8
C21 C22 H22A 109.5
C21 C22 H22B 109.5
H22A C22 H22B 109.5
C21 C22 H22C 109.5
H22A C22 H22C 109.5
H22B C22 H22C 109.5

loop_
_geom_bond_atom_site_label_1
_geom_bond_atom_site_label_2
_geom_bond_distance
N2 C5 1.378(3)
N2 C9 1.439(3)
N2 C15 1.439(3)
O1 C12 1.382(3)
O1 C13 1.399(3)
C9 C7 1.375(3)
C9 C10 1.375(3)
C8 C12 1.379(4)
C8 C7 1.393(4)
C8 H8 0.9300
C1 C2 1.368(4)
C1 C3 1.373(3)
C1 N1 1.449(3)
C15 C16 1.372(3)
C15 C17 1.379(3)
C7 H7 0.9300
C12 C11 1.370(3)
C6 C2 1.376(4)
C6 C5 1.394(3)
C6 H6 0.9300
N1 O4 1.229(3)
N1 O3 1.232(3)
C5 C4 1.402(3)
C17 C19 1.382(3)
C17 H17 0.9300
C10 C11 1.374(3)
C10 H10 0.9300
C3 C4 1.373(3)
C3 H3 0.9300
C4 H4 0.9300
C19 C20 1.377(4)
C19 H19 0.9300
C20 C18 1.370(4)
C20 O2 1.378(3)
C2 H2 0.9300
O2 C21 1.403(4)
C11 H11 0.9300
C18 C16 1.359(4)
C18 H18 0.9300
C16 H16 0.9300
C13 C14 1.496(4)
C13 H13A 0.9700
C13 H13B 0.9700
C14 H14A 0.9600
C14 H14B 0.9600
C14 H14C 0.9600
C21 C22 1.426(5)
C21 H21A 0.9700
C21 H21B 0.9700
C22 H22A 0.9600
C22 H22B 0.9600
C22 H22C 0.9600

loop_
_geom_hbond_atom_site_label_D
_geom_hbond_atom_site_label_H
_geom_hbond_atom_site_label_A
_geom_hbond_site_symmetry_A
_geom_hbond_distance_DH
_geom_hbond_distance_HA
_geom_hbond_distance_DA
_geom_hbond_angle_DHA
C7 H7 O3 3_756 0.93 2.56 3.371(5) 146
C14 H14B O4 3_655 0.96 2.55 3.458(4) 158
C17 H17 Cg2 4_566 0.93 2.78 3.700(4) 173

loop_
_geom_torsion_atom_site_label_1
_geom_torsion_atom_site_label_2
_geom_torsion_atom_site_label_3
_geom_torsion_atom_site_label_4
_geom_torsion
C5 N2 C9 C7 -63.6(3)
C15 N2 C9 C7 124.0(3)
C5 N2 C9 C10 118.2(3)
C15 N2 C9 C10 -54.2(3)
C5 N2 C15 C16 113.0(3)
C9 N2 C15 C16 -74.3(3)
C5 N2 C15 C17 -69.5(3)
C9 N2 C15 C17 103.2(3)
C10 C9 C7 C8 -2.8(4)
N2 C9 C7 C8 179.0(2)
C12 C8 C7 C9 1.1(4)
C7 C8 C12 C11 1.2(4)
C7 C8 C12 O1 -178.5(2)
C13 O1 C12 C11 -176.0(2)
C13 O1 C12 C8 3.7(4)
C2 C1 N1 O4 175.8(3)
C3 C1 N1 O4 -3.9(4)
C2 C1 N1 O3 -2.7(4)
C3 C1 N1 O3 177.7(2)
C9 N2 C5 C6 171.9(2)
C15 N2 C5 C6 -15.9(3)
C9 N2 C5 C4 -9.1(4)
C15 N2 C5 C4 163.1(2)
C2 C6 C5 N2 178.2(2)
C2 C6 C5 C4 -0.8(4)
C16 C15 C17 C19 -0.4(4)
N2 C15 C17 C19 -177.9(2)
C7 C9 C10 C11 2.2(4)
N2 C9 C10 C11 -179.6(2)
C2 C1 C3 C4 -1.0(4)
N1 C1 C3 C4 178.7(2)
C1 C3 C4 C5 -1.4(4)
N2 C5 C4 C3 -176.8(2)
C6 C5 C4 C3 2.2(4)
C15 C17 C19 C20 0.3(4)
C17 C19 C20 C18 -0.1(4)
C17 C19 C20 O2 176.4(2)
C3 C1 C2 C6 2.4(4)
N1 C1 C2 C6 -177.2(2)
C5 C6 C2 C1 -1.5(4)
C18 C20 O2 C21 -154.8(3)
C19 C20 O2 C21 28.6(4)
C8 C12 C11 C10 -1.8(4)
O1 C12 C11 C10 177.9(2)
C9 C10 C11 C12 0.1(4)
C19 C20 C18 C16 0.0(4)
O2 C20 C18 C16 -176.8(2)
C20 C18 C16 C15 0.0(4)
C17 C15 C16 C18 0.3(4)
N2 C15 C16 C18 177.8(2)
C12 O1 C13 C14 175.5(2)
C20 O2 C21 C22 79.8(4)
